data_4330830
loop_
_publ_author_name
'Shigehisa Akine'
'Toshio Tadokoro'
'Tatsuya Nabeshima'

_publ_contact_author_address
;
Tsukuba, Ibaraki 305-8571, Japan
;
_publ_contact_author_email akine@chem.tsukuba.ac.jp
_publ_contact_author_fax +81-29-853-4527
_publ_contact_author_name 'Shigehisa Akine'
_publ_contact_author_phone +81-29-853-4527
_publ_section_title
;
 Oligometallic Template Strategy for Synthesis of a Macrocyclic Dimer-Type
 Octaoxime Ligand for Its Cooperative Complexation
;
_journal_name_full 'Inorganic Chemistry'
_journal_page_first 11478
_journal_page_last 11486
_journal_paper_doi 10.1021/ic3012525
_journal_volume 51
_journal_year 2012
_chemical_formula_moiety 'C38 H40 N4 O14 Sr Zn2, 2(C H Cl3)'
_chemical_formula_sum 'C40 H42 Cl6 N4 O14 Sr Zn2'
_chemical_formula_weight 1233.84
_chemical_name_common '[LZn2Sr(OAc)2]_2CHCL3'
_chemical_name_systematic
; 
 ? 
;
_space_group_IT_number 15
_symmetry_cell_setting monoclinic
_symmetry_space_group_name_Hall '-C 2yc'
_symmetry_space_group_name_H-M 'C 1 2/c 1'
_atom_sites_solution_hydrogens geom
_atom_sites_solution_primary direct
_atom_sites_solution_secondary difmap
_audit_creation_method SHELXL-97
_cell_angle_alpha 90.00
_cell_angle_beta 117.1231(19)
_cell_angle_gamma 90.00
_cell_formula_units_Z 4
_cell_length_a 24.5784(14)
_cell_length_b 12.7449(7)
_cell_length_c 17.2856(9)
_cell_measurement_reflns_used 22718
_cell_measurement_temperature 120
_cell_measurement_theta_max 27.45
_cell_measurement_theta_min 3.20
_cell_volume 4819.2(5)
_computing_cell_refinement 'Rapid AUTO (Rigaku Corp.)'
_computing_data_collection 'Rapid AUTO (Rigaku Corp.)'
_computing_data_reduction 'Rapid AUTO (Rigaku Corp.)'
_computing_molecular_graphics ORTEP-3
_computing_publication_material ORTEP-3
_computing_structure_refinement 'SHELXL-97 (Sheldrick, 1997)'
_computing_structure_solution 'DIRDIF99 (Beurskens et al., 1999)'
_diffrn_ambient_temperature 120
_diffrn_measured_fraction_theta_full 0.997
_diffrn_measured_fraction_theta_max 0.997
_diffrn_measurement_device_type 'Rigaku R-AXIS Rapid'
_diffrn_measurement_method IP
_diffrn_radiation_monochromator graphite
_diffrn_radiation_source 'fine-focus sealed tube'
_diffrn_radiation_type MoK\a
_diffrn_radiation_wavelength 0.71069
_diffrn_reflns_av_R_equivalents 0.0393
_diffrn_reflns_av_sigmaI/netI 0.0300
_diffrn_reflns_limit_h_max 26
_diffrn_reflns_limit_h_min -31
_diffrn_reflns_limit_k_max 16
_diffrn_reflns_limit_k_min -16
_diffrn_reflns_limit_l_max 22
_diffrn_reflns_limit_l_min -22
_diffrn_reflns_number 22718
_diffrn_reflns_theta_full 27.45
_diffrn_reflns_theta_max 27.45
_diffrn_reflns_theta_min 3.20
_diffrn_standards_decay_% 0
_diffrn_standards_interval_count 0
_diffrn_standards_interval_time 0
_diffrn_standards_number 0
_exptl_absorpt_coefficient_mu 2.491
_exptl_absorpt_correction_T_max 0.6357
_exptl_absorpt_correction_T_min 0.3690
_exptl_absorpt_correction_type multi-scan
_exptl_absorpt_process_details 'Rapid AUTO (Rigaku Corp.)'
_exptl_crystal_colour yellow
_exptl_crystal_density_diffrn 1.701
_exptl_crystal_description prismatic
_exptl_crystal_F_000 2488
_exptl_crystal_size_max 0.50
_exptl_crystal_size_mid 0.20
_exptl_crystal_size_min 0.20
_refine_diff_density_max 1.802
_refine_diff_density_min -1.121
_refine_diff_density_rms 0.110
_refine_ls_extinction_method none
_refine_ls_goodness_of_fit_ref 1.057
_refine_ls_hydrogen_treatment constr
_refine_ls_matrix_type full
_refine_ls_number_parameters 305
_refine_ls_number_reflns 5493
_refine_ls_number_restraints 0
_refine_ls_restrained_S_all 1.057
_refine_ls_R_factor_all 0.0464
_refine_ls_R_factor_gt 0.0417
_refine_ls_shift/su_max 0.000
_refine_ls_shift/su_mean 0.000
_refine_ls_structure_factor_coef Fsqd
_refine_ls_weighting_details 'calc w=1/[\s^2^(Fo^2^)+(0.0659P)^2^+18.1885P] where P=(Fo^2^+2Fc^2^)/3'
_refine_ls_weighting_scheme calc
_refine_ls_wR_factor_gt 0.1165
_refine_ls_wR_factor_ref 0.1203
_reflns_number_gt 4981
_reflns_number_total 5493
_reflns_threshold_expression >2sigma(I)
_cod_data_source_file ic3012525_si_001_1.cif
_cod_data_source_block LZn2Sr
_cod_database_code 4330830

loop_
_symmetry_equiv_pos_as_xyz
'x, y, z'
'-x, y, -z+1/2'
'x+1/2, y+1/2, z'
'-x+1/2, y+1/2, -z+1/2'
'-x, -y, -z'
'x, -y, z-1/2'
'-x+1/2, -y+1/2, -z'
'x+1/2, -y+1/2, z-1/2'

loop_
_atom_site_label
_atom_site_type_symbol
_atom_site_fract_x
_atom_site_fract_y
_atom_site_fract_z
_atom_site_U_iso_or_equiv
_atom_site_adp_type
_atom_site_occupancy
_atom_site_symmetry_multiplicity
_atom_site_calc_flag
_atom_site_refinement_flags
Sr1 Sr 0.0000 0.49082(3) 0.2500 0.01849(11) Uani 1 2 d S
Zn1 Zn 0.109056(15) 0.36781(3) 0.43788(2) 0.01816(11) Uani 1 1 d .
C1 C 0.08241(14) 0.5538(2) 0.5567(2) 0.0228(6) Uani 1 1 d .
C2 C 0.05286(13) 0.5620(2) 0.46590(19) 0.0202(6) Uani 1 1 d .
C3 C 0.02553(14) 0.6607(2) 0.4301(2) 0.0227(6) Uani 1 1 d .
C4 C 0.03243(15) 0.7463(2) 0.4818(2) 0.0258(6) Uani 1 1 d .
H1 H 0.0154 0.8118 0.4558 0.031 Uiso 1 1 calc R
C5 C 0.06449(16) 0.7383(2) 0.5733(2) 0.0268(6) Uani 1 1 d .
C6 C 0.08686(16) 0.6420(3) 0.6092(2) 0.0262(7) Uani 1 1 d .
H2 H 0.1058 0.6343 0.6706 0.031 Uiso 1 1 calc R
O1 O 0.04742(10) 0.48524(16) 0.41291(14) 0.0214(4) Uani 1 1 d .
O2 O -0.00609(10) 0.66031(17) 0.34008(14) 0.0252(5) Uani 1 1 d .
C7 C -0.04491(15) 0.7494(2) 0.3000(2) 0.0281(7) Uani 1 1 d .
H3 H -0.0733 0.7588 0.3248 0.042 Uiso 1 1 calc R
H4 H -0.0681 0.7375 0.2372 0.042 Uiso 1 1 calc R
H5 H -0.0197 0.8125 0.3106 0.042 Uiso 1 1 calc R
C8 C 0.07465(18) 0.8364(3) 0.6279(2) 0.0321(7) Uani 1 1 d .
H6 H 0.0345 0.8661 0.6168 0.039 Uiso 1 1 calc R
H7 H 0.0966 0.8173 0.6902 0.039 Uiso 1 1 calc R
C9 C 0.11012(19) 0.9173(3) 0.6093(2) 0.0352(8) Uani 1 1 d .
H8 H 0.1488 0.8971 0.6143 0.042 Uiso 1 1 calc R
C10 C 0.0930(3) 1.0136(3) 0.5867(3) 0.0537(12) Uani 1 1 d .
H9 H 0.0547 1.0371 0.5810 0.064 Uiso 1 1 calc R
H10 H 0.1188 1.0605 0.5759 0.064 Uiso 1 1 calc R
C11 C 0.10984(15) 0.4569(3) 0.6009(2) 0.0238(6) Uani 1 1 d .
H11 H 0.1174 0.4493 0.6596 0.029 Uiso 1 1 calc R
N1 N 0.12463(12) 0.3805(2) 0.56593(17) 0.0228(5) Uani 1 1 d .
O3 O 0.14548(11) 0.29131(18) 0.62313(15) 0.0283(5) Uani 1 1 d .
C12 C 0.20951(16) 0.2739(3) 0.6538(2) 0.0296(7) Uani 1 1 d .
H12 H 0.2221 0.2133 0.6940 0.036 Uiso 1 1 calc R
H13 H 0.2320 0.3362 0.6873 0.036 Uiso 1 1 calc R
C13 C 0.22840(14) 0.2530(3) 0.5830(2) 0.0251(6) Uani 1 1 d .
H14 H 0.2217 0.3172 0.5475 0.030 Uiso 1 1 calc R
H15 H 0.2726 0.2364 0.6100 0.030 Uiso 1 1 calc R
O4 O 0.19467(10) 0.16802(18) 0.52771(14) 0.0265(5) Uani 1 1 d .
N2 N 0.14036(12) 0.2050(2) 0.45560(16) 0.0216(5) Uani 1 1 d .
C14 C 0.11093(15) 0.1261(2) 0.4086(2) 0.0231(6) Uani 1 1 d .
H16 H 0.1277 0.0585 0.4285 0.028 Uiso 1 1 calc R
C15 C 0.05465(14) 0.1312(2) 0.3283(2) 0.0213(6) Uani 1 1 d .
C16 C 0.02793(13) 0.2272(2) 0.29010(19) 0.0196(6) Uani 1 1 d .
C17 C 0.02667(16) 0.0357(2) 0.2879(2) 0.0261(6) Uani 1 1 d .
H17 H 0.0451 -0.0290 0.3138 0.031 Uiso 1 1 calc R
O5 O 0.05056(10) 0.31945(16) 0.32139(14) 0.0233(4) Uani 1 1 d .
O6 O 0.11354(10) 0.51554(18) 0.29801(14) 0.0241(5) Uani 1 1 d .
O7 O 0.17593(9) 0.44408(17) 0.42676(14) 0.0226(4) Uani 1 1 d .
C18 C 0.16500(14) 0.4988(2) 0.3591(2) 0.0215(6) Uani 1 1 d .
C19 C 0.22061(16) 0.5447(3) 0.3549(2) 0.0370(8) Uani 1 1 d .
H18 H 0.2188 0.5282 0.2984 0.056 Uiso 1 1 calc R
H19 H 0.2578 0.5144 0.4013 0.056 Uiso 1 1 calc R
H20 H 0.2211 0.6210 0.3621 0.056 Uiso 1 1 calc R
Cl1 Cl 0.21679(6) 0.65152(11) 0.59582(10) 0.0635(3) Uani 1 1 d .
Cl2 Cl 0.32681(5) 0.66191(9) 0.57249(7) 0.0486(3) Uani 1 1 d .
Cl3 Cl 0.31986(6) 0.52236(10) 0.69951(7) 0.0540(3) Uani 1 1 d .
C20 C 0.27780(18) 0.5801(4) 0.5967(3) 0.0425(9) Uani 1 1 d .
H21 H 0.2612 0.5233 0.5519 0.051 Uiso 1 1 calc R

loop_
_atom_site_aniso_label
_atom_site_aniso_U_11
_atom_site_aniso_U_22
_atom_site_aniso_U_33
_atom_site_aniso_U_23
_atom_site_aniso_U_13
_atom_site_aniso_U_12
Sr1 0.0189(2) 0.01497(18) 0.01847(19) 0.000 0.00578(15) 0.000
Zn1 0.02021(19) 0.01776(18) 0.01775(18) 0.00149(12) 0.00974(14) 0.00181(12)
C1 0.0267(15) 0.0232(14) 0.0237(14) -0.0013(12) 0.0161(12) -0.0004(12)
C2 0.0198(13) 0.0199(13) 0.0241(14) -0.0017(11) 0.0128(12) 0.0002(11)
C3 0.0235(15) 0.0229(14) 0.0242(14) -0.0008(12) 0.0131(12) -0.0002(11)
C4 0.0306(16) 0.0194(14) 0.0328(16) -0.0001(12) 0.0192(14) 0.0006(12)
C5 0.0353(17) 0.0236(15) 0.0300(16) -0.0059(13) 0.0223(14) -0.0041(13)
C6 0.0349(17) 0.0270(16) 0.0228(15) -0.0039(12) 0.0184(14) -0.0042(13)
O1 0.0241(11) 0.0190(10) 0.0212(10) -0.0008(8) 0.0104(9) 0.0027(8)
O2 0.0281(11) 0.0199(10) 0.0243(11) 0.0017(9) 0.0090(9) 0.0076(9)
C7 0.0295(16) 0.0212(14) 0.0344(17) 0.0072(13) 0.0153(14) 0.0088(12)
C8 0.048(2) 0.0255(16) 0.0340(18) -0.0078(14) 0.0280(16) -0.0047(14)
C9 0.046(2) 0.0335(18) 0.0353(18) -0.0110(15) 0.0269(17) -0.0108(16)
C10 0.088(4) 0.033(2) 0.043(2) -0.0029(18) 0.033(3) -0.014(2)
C11 0.0279(15) 0.0273(15) 0.0205(14) 0.0011(12) 0.0148(12) -0.0003(12)
N1 0.0286(13) 0.0224(12) 0.0203(12) 0.0062(10) 0.0137(11) 0.0037(10)
O3 0.0368(13) 0.0272(11) 0.0277(11) 0.0120(9) 0.0206(10) 0.0089(10)
C12 0.0347(18) 0.0313(17) 0.0220(15) 0.0061(13) 0.0122(13) 0.0086(14)
C13 0.0237(15) 0.0270(15) 0.0232(14) 0.0060(12) 0.0095(12) 0.0046(12)
O4 0.0260(11) 0.0244(11) 0.0238(11) 0.0060(9) 0.0067(9) 0.0080(9)
N2 0.0225(12) 0.0220(12) 0.0208(12) 0.0045(10) 0.0103(10) 0.0044(10)
C14 0.0297(16) 0.0205(14) 0.0220(14) 0.0050(11) 0.0143(13) 0.0062(12)
C15 0.0263(15) 0.0182(13) 0.0225(14) -0.0004(11) 0.0138(12) 0.0003(11)
C16 0.0246(15) 0.0168(13) 0.0217(14) 0.0010(11) 0.0144(12) 0.0001(11)
C17 0.0345(17) 0.0150(13) 0.0313(16) 0.0021(12) 0.0170(14) 0.0025(12)
O5 0.0268(11) 0.0152(9) 0.0228(10) 0.0009(8) 0.0070(9) 0.0006(8)
O6 0.0201(10) 0.0305(11) 0.0197(10) 0.0034(9) 0.0073(9) -0.0006(8)
O7 0.0208(10) 0.0252(11) 0.0214(10) 0.0060(9) 0.0092(8) 0.0011(8)
C18 0.0217(15) 0.0211(14) 0.0224(14) 0.0002(11) 0.0108(12) -0.0003(11)
C19 0.0217(16) 0.049(2) 0.0360(19) 0.0168(17) 0.0095(14) -0.0031(15)
Cl1 0.0405(6) 0.0698(8) 0.0758(9) 0.0108(7) 0.0227(6) 0.0071(5)
Cl2 0.0441(6) 0.0483(6) 0.0503(6) 0.0034(5) 0.0188(5) -0.0060(4)
Cl3 0.0554(7) 0.0657(7) 0.0423(6) 0.0111(5) 0.0235(5) 0.0082(5)
C20 0.037(2) 0.047(2) 0.038(2) 0.0024(18) 0.0124(17) -0.0028(17)

loop_
_atom_type_symbol
_atom_type_description
_atom_type_scat_dispersion_real
_atom_type_scat_dispersion_imag
_atom_type_scat_source
C C 0.0033 0.0016 'International Tables Vol C Tables 4.2.6.8 and 6.1.1.4'
H H 0.0000 0.0000 'International Tables Vol C Tables 4.2.6.8 and 6.1.1.4'
N N 0.0061 0.0033 'International Tables Vol C Tables 4.2.6.8 and 6.1.1.4'
O O 0.0106 0.0060 'International Tables Vol C Tables 4.2.6.8 and 6.1.1.4'
Sr Sr -1.5307 3.2498 'International Tables Vol C Tables 4.2.6.8 and 6.1.1.4'
Zn Zn 0.2839 1.4301 'International Tables Vol C Tables 4.2.6.8 and 6.1.1.4'
Cl Cl 0.1484 0.1585 'International Tables Vol C Tables 4.2.6.8 and 6.1.1.4'

loop_
_geom_angle_atom_site_label_1
_geom_angle_atom_site_label_2
_geom_angle_atom_site_label_3
_geom_angle
_geom_angle_site_symmetry_1
_geom_angle_site_symmetry_3
O1 Sr1 O1 176.75(9) 2 .
O1 Sr1 O5 63.65(7) 2 2
O1 Sr1 O5 113.27(7) . 2
O1 Sr1 O5 113.27(7) 2 .
O1 Sr1 O5 63.65(7) . .
O5 Sr1 O5 61.20(10) 2 .
O1 Sr1 O6 104.41(7) 2 .
O1 Sr1 O6 76.00(7) . .
O5 Sr1 O6 119.12(7) 2 .
O5 Sr1 O6 74.13(7) . .
O1 Sr1 O6 76.00(7) 2 2
O1 Sr1 O6 104.41(7) . 2
O5 Sr1 O6 74.13(7) 2 2
O5 Sr1 O6 119.12(7) . 2
O6 Sr1 O6 165.76(10) . 2
O1 Sr1 O2 123.29(7) 2 .
O1 Sr1 O2 59.76(7) . .
O5 Sr1 O2 145.43(7) 2 .
O5 Sr1 O2 123.40(7) . .
O6 Sr1 O2 93.08(7) . .
O6 Sr1 O2 75.44(7) 2 .
O1 Sr1 O2 59.76(7) 2 2
O1 Sr1 O2 123.29(7) . 2
O5 Sr1 O2 123.40(7) 2 2
O5 Sr1 O2 145.43(7) . 2
O6 Sr1 O2 75.44(7) . 2
O6 Sr1 O2 93.08(7) 2 2
O2 Sr1 O2 74.10(10) . 2
O1 Sr1 Zn1 34.81(5) 2 2
O1 Sr1 Zn1 142.72(5) . 2
O5 Sr1 Zn1 33.41(5) 2 2
O5 Sr1 Zn1 93.66(5) . 2
O6 Sr1 Zn1 128.36(5) . 2
O6 Sr1 Zn1 59.36(5) 2 2
O2 Sr1 Zn1 132.18(5) . 2
O2 Sr1 Zn1 92.49(5) 2 2
O1 Sr1 Zn1 142.72(5) 2 .
O1 Sr1 Zn1 34.81(5) . .
O5 Sr1 Zn1 93.66(5) 2 .
O5 Sr1 Zn1 33.41(5) . .
O6 Sr1 Zn1 59.36(5) . .
O6 Sr1 Zn1 128.36(5) 2 .
O2 Sr1 Zn1 92.49(5) . .
O2 Sr1 Zn1 132.18(5) 2 .
Zn1 Sr1 Zn1 126.783(15) 2 .
O5 Zn1 O7 107.72(9) . .
O5 Zn1 O1 83.51(9) . .
O7 Zn1 O1 100.84(9) . .
O5 Zn1 N1 144.20(10) . .
O7 Zn1 N1 107.82(10) . .
O1 Zn1 N1 85.78(10) . .
O5 Zn1 N2 83.81(9) . .
O7 Zn1 N2 102.91(9) . .
O1 Zn1 N2 155.54(9) . .
N1 Zn1 N2 92.43(10) . .
O5 Zn1 Sr1 45.31(6) . .
O7 Zn1 Sr1 90.48(6) . .
O1 Zn1 Sr1 44.87(6) . .
N1 Zn1 Sr1 130.25(7) . .
N2 Zn1 Sr1 128.83(7) . .
C2 C1 C6 120.5(3) . .
C2 C1 C11 122.2(3) . .
C6 C1 C11 117.3(3) . .
O1 C2 C1 124.5(3) . .
O1 C2 C3 118.6(3) . .
C1 C2 C3 116.9(3) . .
C4 C3 O2 125.0(3) . .
C4 C3 C2 121.6(3) . .
O2 C3 C2 113.3(3) . .
C3 C4 C5 120.8(3) . .
C3 C4 H1 119.6 . .
C5 C4 H1 119.6 . .
C6 C5 C4 118.3(3) . .
C6 C5 C8 122.6(3) . .
C4 C5 C8 119.1(3) . .
C5 C6 C1 121.5(3) . .
C5 C6 H2 119.2 . .
C1 C6 H2 119.2 . .
C2 O1 Zn1 125.14(19) . .
C2 O1 Sr1 127.80(19) . .
Zn1 O1 Sr1 100.32(8) . .
C3 O2 C7 116.5(2) . .
C3 O2 Sr1 119.91(17) . .
C7 O2 Sr1 123.38(18) . .
O2 C7 H3 109.5 . .
O2 C7 H4 109.5 . .
H3 C7 H4 109.5 . .
O2 C7 H5 109.5 . .
H3 C7 H5 109.5 . .
H4 C7 H5 109.5 . .
C9 C8 C5 112.7(3) . .
C9 C8 H6 109.1 . .
C5 C8 H6 109.1 . .
C9 C8 H7 109.1 . .
C5 C8 H7 109.1 . .
H6 C8 H7 107.8 . .
C10 C9 C8 125.6(4) . .
C10 C9 H8 117.2 . .
C8 C9 H8 117.2 . .
C9 C10 H9 120.0 . .
C9 C10 H10 120.0 . .
H9 C10 H10 120.0 . .
N1 C11 C1 124.3(3) . .
N1 C11 H11 117.8 . .
C1 C11 H11 117.8 . .
C11 N1 O3 111.4(2) . .
C11 N1 Zn1 127.4(2) . .
O3 N1 Zn1 120.44(18) . .
C12 O3 N1 111.4(2) . .
O3 C12 C13 114.7(3) . .
O3 C12 H12 108.6 . .
C13 C12 H12 108.6 . .
O3 C12 H13 108.6 . .
C13 C12 H13 108.6 . .
H12 C12 H13 107.6 . .
O4 C13 C12 111.9(3) . .
O4 C13 H14 109.2 . .
C12 C13 H14 109.2 . .
O4 C13 H15 109.2 . .
C12 C13 H15 109.2 . .
H14 C13 H15 107.9 . .
N2 O4 C13 111.0(2) . .
C14 N2 O4 109.0(2) . .
C14 N2 Zn1 126.3(2) . .
O4 N2 Zn1 124.39(18) . .
N2 C14 C15 125.9(3) . .
N2 C14 H16 117.0 . .
C15 C14 H16 117.0 . .
C16 C15 C17 120.0(3) . .
C16 C15 C14 121.9(3) . .
C17 C15 C14 118.2(3) . .
O5 C16 C15 124.7(3) . .
O5 C16 C16 115.94(16) . 2
C15 C16 C16 119.31(18) . 2
C17 C17 C15 120.71(18) 2 .
C17 C17 H17 119.6 2 .
C15 C17 H17 119.6 . .
C16 O5 Zn1 132.86(19) . .
C16 O5 Sr1 123.45(18) . .
Zn1 O5 Sr1 101.28(8) . .
C18 O6 Sr1 142.9(2) . .
C18 O7 Zn1 121.0(2) . .
O6 C18 O7 125.3(3) . .
O6 C18 C19 118.9(3) . .
O7 C18 C19 115.8(3) . .
C18 C19 H18 109.5 . .
C18 C19 H19 109.5 . .
H18 C19 H19 109.5 . .
C18 C19 H20 109.5 . .
H18 C19 H20 109.5 . .
H19 C19 H20 109.5 . .
Cl1 C20 Cl3 109.4(2) . .
Cl1 C20 Cl2 111.2(2) . .
Cl3 C20 Cl2 109.5(2) . .
Cl1 C20 H21 108.9 . .
Cl3 C20 H21 108.9 . .
Cl2 C20 H21 108.9 . .

loop_
_geom_bond_atom_site_label_1
_geom_bond_atom_site_label_2
_geom_bond_distance
_geom_bond_site_symmetry_2
Sr1 O1 2.510(2) 2
Sr1 O1 2.510(2) .
Sr1 O5 2.538(2) 2
Sr1 O5 2.538(2) .
Sr1 O6 2.542(2) .
Sr1 O6 2.542(2) 2
Sr1 O2 2.707(2) .
Sr1 O2 2.707(2) 2
Sr1 Zn1 3.5003(4) 2
Sr1 Zn1 3.5003(4) .
Zn1 O5 1.965(2) .
Zn1 O7 1.993(2) .
Zn1 O1 2.031(2) .
Zn1 N1 2.074(3) .
Zn1 N2 2.185(3) .
C1 C2 1.401(4) .
C1 C6 1.416(4) .
C1 C11 1.447(4) .
C2 O1 1.305(4) .
C2 C3 1.427(4) .
C3 C4 1.371(4) .
C3 O2 1.386(4) .
C4 C5 1.413(5) .
C4 H1 0.9500 .
C5 C6 1.372(5) .
C5 C8 1.518(4) .
C6 H2 0.9500 .
O2 C7 1.441(3) .
C7 H3 0.9800 .
C7 H4 0.9800 .
C7 H5 0.9800 .
C8 C9 1.477(5) .
C8 H6 0.9900 .
C8 H7 0.9900 .
C9 C10 1.298(6) .
C9 H8 0.9500 .
C10 H9 0.9500 .
C10 H10 0.9500 .
C11 N1 1.282(4) .
C11 H11 0.9500 .
N1 O3 1.439(3) .
O3 C12 1.431(4) .
C12 C13 1.517(4) .
C12 H12 0.9900 .
C12 H13 0.9900 .
C13 O4 1.432(4) .
C13 H14 0.9900 .
C13 H15 0.9900 .
O4 N2 1.429(3) .
N2 C14 1.287(4) .
C14 C15 1.447(4) .
C14 H16 0.9500 .
C15 C16 1.403(4) .
C15 C17 1.415(4) .
C16 O5 1.308(4) .
C16 C16 1.439(6) 2
C17 C17 1.368(7) 2
C17 H17 0.9500 .
O6 C18 1.242(4) .
O7 C18 1.281(4) .
C18 C19 1.519(4) .
C19 H18 0.9800 .
C19 H19 0.9800 .
C19 H20 0.9800 .
Cl1 C20 1.749(5) .
Cl2 C20 1.781(4) .
Cl3 C20 1.759(4) .
C20 H21 1.0000 .

loop_
_geom_torsion_atom_site_label_1
_geom_torsion_atom_site_label_2
_geom_torsion_atom_site_label_3
_geom_torsion_atom_site_label_4
_geom_torsion
_geom_torsion_site_symmetry_1
_geom_torsion_site_symmetry_4
O1 Sr1 Zn1 O5 -36.21(12) 2 .
O1 Sr1 Zn1 O5 140.21(13) . .
O5 Sr1 Zn1 O5 13.21(14) 2 .
O6 Sr1 Zn1 O5 -108.72(11) . .
O6 Sr1 Zn1 O5 85.83(11) 2 .
O2 Sr1 Zn1 O5 159.18(11) . .
O2 Sr1 Zn1 O5 -130.12(12) 2 .
Zn1 Sr1 Zn1 O5 8.52(9) 2 .
O1 Sr1 Zn1 O7 78.62(10) 2 .
O1 Sr1 Zn1 O7 -104.97(11) . .
O5 Sr1 Zn1 O7 128.04(8) 2 .
O5 Sr1 Zn1 O7 114.83(11) . .
O6 Sr1 Zn1 O7 6.11(9) . .
O6 Sr1 Zn1 O7 -159.34(9) 2 .
O2 Sr1 Zn1 O7 -85.99(8) . .
O2 Sr1 Zn1 O7 -15.30(9) 2 .
Zn1 Sr1 Zn1 O7 123.35(6) 2 .
O1 Sr1 Zn1 O1 -176.42(10) 2 .
O5 Sr1 Zn1 O1 -126.99(10) 2 .
O5 Sr1 Zn1 O1 -140.21(13) . .
O6 Sr1 Zn1 O1 111.07(10) . .
O6 Sr1 Zn1 O1 -54.38(11) 2 .
O2 Sr1 Zn1 O1 18.97(10) . .
O2 Sr1 Zn1 O1 89.67(11) 2 .
Zn1 Sr1 Zn1 O1 -131.68(9) 2 .
O1 Sr1 Zn1 N1 -167.30(12) 2 .
O1 Sr1 Zn1 N1 9.12(13) . .
O5 Sr1 Zn1 N1 -117.87(11) 2 .
O5 Sr1 Zn1 N1 -131.09(14) . .
O6 Sr1 Zn1 N1 120.19(12) . .
O6 Sr1 Zn1 N1 -45.26(12) 2 .
O2 Sr1 Zn1 N1 28.09(11) . .
O2 Sr1 Zn1 N1 98.79(12) 2 .
Zn1 Sr1 Zn1 N1 -122.56(10) 2 .
O1 Sr1 Zn1 N2 -28.46(12) 2 .
O1 Sr1 Zn1 N2 147.96(12) . .
O5 Sr1 Zn1 N2 20.97(10) 2 .
O5 Sr1 Zn1 N2 7.75(13) . .
O6 Sr1 Zn1 N2 -100.97(10) . .
O6 Sr1 Zn1 N2 93.58(11) 2 .
O2 Sr1 Zn1 N2 166.93(10) . .
O2 Sr1 Zn1 N2 -122.37(11) 2 .
Zn1 Sr1 Zn1 N2 16.27(9) 2 .
C6 C1 C2 O1 179.1(3) . .
C11 C1 C2 O1 -0.4(5) . .
C6 C1 C2 C3 -2.9(4) . .
C11 C1 C2 C3 177.6(3) . .
O1 C2 C3 C4 -176.2(3) . .
C1 C2 C3 C4 5.6(4) . .
O1 C2 C3 O2 2.1(4) . .
C1 C2 C3 O2 -176.1(3) . .
O2 C3 C4 C5 178.7(3) . .
C2 C3 C4 C5 -3.3(5) . .
C3 C4 C5 C6 -2.0(5) . .
C3 C4 C5 C8 176.0(3) . .
C4 C5 C6 C1 4.7(5) . .
C8 C5 C6 C1 -173.2(3) . .
C2 C1 C6 C5 -2.2(5) . .
C11 C1 C6 C5 177.3(3) . .
C1 C2 O1 Zn1 -31.7(4) . .
C3 C2 O1 Zn1 150.3(2) . .
C1 C2 O1 Sr1 -177.1(2) . .
C3 C2 O1 Sr1 4.9(4) . .
O5 Zn1 O1 C2 179.9(2) . .
O7 Zn1 O1 C2 -73.3(2) . .
N1 Zn1 O1 C2 34.1(2) . .
N2 Zn1 O1 C2 120.7(3) . .
Sr1 Zn1 O1 C2 -152.9(3) . .
O5 Zn1 O1 Sr1 -27.25(9) . .
O7 Zn1 O1 Sr1 79.61(9) . .
N1 Zn1 O1 Sr1 -173.03(10) . .
N2 Zn1 O1 Sr1 -86.4(2) . .
O5 Sr1 O1 C2 -148.0(2) 2 .
O5 Sr1 O1 C2 175.0(3) . .
O6 Sr1 O1 C2 96.0(2) . .
O6 Sr1 O1 C2 -69.3(2) 2 .
O2 Sr1 O1 C2 -6.1(2) . .
O2 Sr1 O1 C2 34.3(3) 2 .
Zn1 Sr1 O1 C2 -127.2(2) 2 .
Zn1 Sr1 O1 C2 151.8(3) . .
O5 Sr1 O1 Zn1 60.19(10) 2 .
O5 Sr1 O1 Zn1 23.16(7) . .
O6 Sr1 O1 Zn1 -55.83(8) . .
O6 Sr1 O1 Zn1 138.85(8) 2 .
O2 Sr1 O1 Zn1 -157.92(11) . .
O2 Sr1 O1 Zn1 -117.56(9) 2 .
Zn1 Sr1 O1 Zn1 80.93(11) 2 .
C4 C3 O2 C7 -13.8(4) . .
C2 C3 O2 C7 167.9(3) . .
C4 C3 O2 Sr1 171.0(2) . .
C2 C3 O2 Sr1 -7.2(3) . .
O1 Sr1 O2 C3 -174.63(19) 2 .
O1 Sr1 O2 C3 6.69(19) . .
O5 Sr1 O2 C3 94.4(2) 2 .
O5 Sr1 O2 C3 7.8(2) . .
O6 Sr1 O2 C3 -65.1(2) . .
O6 Sr1 O2 C3 123.4(2) 2 .
O2 Sr1 O2 C3 -139.1(2) 2 .
Zn1 Sr1 O2 C3 142.30(18) 2 .
Zn1 Sr1 O2 C3 -5.7(2) . .
O1 Sr1 O2 C7 10.6(2) 2 .
O1 Sr1 O2 C7 -168.1(2) . .
O5 Sr1 O2 C7 -80.4(2) 2 .
O5 Sr1 O2 C7 -167.0(2) . .
O6 Sr1 O2 C7 120.0(2) . .
O6 Sr1 O2 C7 -51.4(2) 2 .
O2 Sr1 O2 C7 46.12(19) 2 .
Zn1 Sr1 O2 C7 -32.5(2) 2 .
Zn1 Sr1 O2 C7 179.5(2) . .
C6 C5 C8 C9 117.6(4) . .
C4 C5 C8 C9 -60.4(5) . .
C5 C8 C9 C10 124.9(4) . .
C2 C1 C11 N1 19.6(5) . .
C6 C1 C11 N1 -159.9(3) . .
C1 C11 N1 O3 -174.5(3) . .
C1 C11 N1 Zn1 -4.5(5) . .
O5 Zn1 N1 C11 -89.5(3) . .
O7 Zn1 N1 C11 83.3(3) . .
O1 Zn1 N1 C11 -16.7(3) . .
N2 Zn1 N1 C11 -172.3(3) . .
Sr1 Zn1 N1 C11 -23.1(3) . .
O5 Zn1 N1 O3 79.8(3) . .
O7 Zn1 N1 O3 -107.4(2) . .
O1 Zn1 N1 O3 152.6(2) . .
N2 Zn1 N1 O3 -3.0(2) . .
Sr1 Zn1 N1 O3 146.12(17) . .
C11 N1 O3 C12 -111.0(3) . .
Zn1 N1 O3 C12 78.1(3) . .
N1 O3 C12 C13 -59.9(3) . .
O3 C12 C13 O4 -54.4(4) . .
C12 C13 O4 N2 90.3(3) . .
C13 O4 N2 C14 -178.8(2) . .
C13 O4 N2 Zn1 -4.8(3) . .
O5 Zn1 N2 C14 -17.1(3) . .
O7 Zn1 N2 C14 -123.9(2) . .
O1 Zn1 N2 C14 42.0(4) . .
N1 Zn1 N2 C14 127.2(3) . .
Sr1 Zn1 N2 C14 -22.7(3) . .
O5 Zn1 N2 O4 169.8(2) . .
O7 Zn1 N2 O4 63.0(2) . .
O1 Zn1 N2 O4 -131.0(2) . .
N1 Zn1 N2 O4 -45.9(2) . .
Sr1 Zn1 N2 O4 164.31(16) . .
O4 N2 C14 C15 -177.9(3) . .
Zn1 N2 C14 C15 8.2(4) . .
N2 C14 C15 C16 4.1(5) . .
N2 C14 C15 C17 -176.2(3) . .
C17 C15 C16 O5 -178.9(3) . .
C14 C15 C16 O5 0.8(5) . .
C17 C15 C16 C16 0.0(5) . 2
C14 C15 C16 C16 179.7(3) . 2
C16 C15 C17 C17 -0.5(6) . 2
C14 C15 C17 C17 179.8(4) . 2
C15 C16 O5 Zn1 -20.8(4) . .
C16 C16 O5 Zn1 160.3(2) 2 .
C15 C16 O5 Sr1 -179.7(2) . .
C16 C16 O5 Sr1 1.4(4) 2 .
O7 Zn1 O5 C16 125.5(3) . .
O1 Zn1 O5 C16 -135.1(3) . .
N1 Zn1 O5 C16 -61.7(3) . .
N2 Zn1 O5 C16 23.9(3) . .
Sr1 Zn1 O5 C16 -162.2(3) . .
O7 Zn1 O5 Sr1 -72.32(10) . .
O1 Zn1 O5 Sr1 27.03(9) . .
N1 Zn1 O5 Sr1 100.50(16) . .
N2 Zn1 O5 Sr1 -173.93(10) . .
O1 Sr1 O5 C16 -38.5(2) 2 .
O1 Sr1 O5 C16 140.3(2) . .
O5 Sr1 O5 C16 -0.52(16) 2 .
O6 Sr1 O5 C16 -137.7(2) . .
O6 Sr1 O5 C16 47.9(2) 2 .
O2 Sr1 O5 C16 139.2(2) . .
O2 Sr1 O5 C16 -108.5(2) 2 .
Zn1 Sr1 O5 C16 -8.8(2) 2 .
Zn1 Sr1 O5 C16 164.4(3) . .
O1 Sr1 O5 Zn1 157.07(8) 2 .
O1 Sr1 O5 Zn1 -24.06(8) . .
O5 Sr1 O5 Zn1 -164.91(16) 2 .
O6 Sr1 O5 Zn1 57.90(9) . .
O6 Sr1 O5 Zn1 -116.47(9) 2 .
O2 Sr1 O5 Zn1 -25.17(12) . .
O2 Sr1 O5 Zn1 87.07(13) 2 .
Zn1 Sr1 O5 Zn1 -173.17(7) 2 .
O1 Sr1 O6 C18 -153.3(3) 2 .
O1 Sr1 O6 C18 23.4(3) . .
O5 Sr1 O6 C18 -85.7(3) 2 .
O5 Sr1 O6 C18 -42.8(3) . .
O6 Sr1 O6 C18 116.8(3) 2 .
O2 Sr1 O6 C18 81.1(3) . .
O2 Sr1 O6 C18 153.8(3) 2 .
Zn1 Sr1 O6 C18 -124.7(3) 2 .
Zn1 Sr1 O6 C18 -9.9(3) . .
O5 Zn1 O7 C18 34.5(2) . .
O1 Zn1 O7 C18 -52.0(2) . .
N1 Zn1 O7 C18 -141.0(2) . .
N2 Zn1 O7 C18 122.1(2) . .
Sr1 Zn1 O7 C18 -8.1(2) . .
Sr1 O6 C18 O7 7.7(6) . .
Sr1 O6 C18 C19 -173.2(3) . .
Zn1 O7 C18 O6 4.7(4) . .
Zn1 O7 C18 C19 -174.5(2) . .
